data_2242358
loop_
_publ_author_name
'Himoto, Kento'
'Horii, Toshiya'
'Oda, Shoki'
'Suzuki, Shimpei'
'Sugimoto, Kunihisa'
'Okubo, Takashi'
'Maekawa, Masahiko'
'Kuroda-Sowa, Takayoshi'

_publ_section_title
;
 Crystal structure of a new mixed-metal coordination polymer consisting of
 Ni^II^ piperidine-dithiocarbamate and pentanuclear Cu^I^---I cluster
 units
;
_journal_coeditor_code IS5484
_journal_issue 2
_journal_name_full 'Acta Crystallographica Section E'
_journal_page_first 233
_journal_page_last 236
_journal_paper_doi 10.1107/S2056989018000750
_journal_volume 74
_journal_year 2018
_chemical_formula_iupac '[Cu5 Ni I5 (C6 H10 N S2)2 (C3 H5 N)], C H Cl3'
_chemical_formula_moiety 'C16 H26 Cl3 Cu5 I5 N3 Ni S4'
_chemical_formula_sum 'C16 H26 Cl3 Cu5 I5 N3 Ni S4'
_chemical_formula_weight 1505.90
_chemical_name_systematic
;Poly[[tetra-\m~3~-iodido-\m~2~-iodido-bis(\m~3~-piperidine-1-dithiocarbamato)propionitrilepentacopper(I)nickel(II)]
chloroform monosolvate]
;
_space_group_crystal_system monoclinic
_space_group_IT_number 11
_space_group_name_Hall '-P 2yb'
_space_group_name_H-M_alt 'P 1 21/m 1'
_symmetry_space_group_name_Hall '-P 2yb'
_symmetry_space_group_name_H-M 'P 1 21/m 1'
_atom_sites_solution_hydrogens mixed
_audit_creation_method SHELXL-2017/1
_cell_angle_alpha 90
_cell_angle_beta 112.829(4)
_cell_angle_gamma 90
_cell_formula_units_Z 2
_cell_length_a 11.6906(4)
_cell_length_b 13.2597(3)
_cell_length_c 12.6351(4)
_cell_measurement_reflns_used 10013
_cell_measurement_temperature 100(2)
_cell_measurement_theta_max 31.65
_cell_measurement_theta_min 3.48
_cell_volume 1805.19(11)
_computing_cell_refinement
;
CrysAlis PRO (Rigaku Oxford Diffraction, 2015)
;
_computing_data_collection
;
CrysAlis PRO (Rigaku Oxford Diffraction, 2015)
;
_computing_data_reduction
;
CrysAlis PRO (Rigaku Oxford Diffraction, 2015)
;
_computing_molecular_graphics
;
CrystalStructure (Rigaku, 2017)
;
_computing_publication_material
;
CrystalStructure (Rigaku, 2017)
;
_computing_structure_refinement
;
SHELXL2017 (Sheldrick, 2015<i>b</i>)
;
_computing_structure_solution
;
<i>SHELXT</i> (Sheldrick, 2015<i>a</i>)
;
_diffrn_ambient_temperature 100
_diffrn_detector_area_resol_mean 5.811
_diffrn_measured_fraction_theta_full 0.997
_diffrn_measured_fraction_theta_max 0.911
_diffrn_measurement_device_type 'Rigaku XtaLAB P200'
_diffrn_measurement_method \w
_diffrn_radiation_type MoK\a
_diffrn_radiation_wavelength 0.71073
_diffrn_reflns_av_R_equivalents 0.0365
_diffrn_reflns_limit_h_max 15
_diffrn_reflns_limit_h_min -16
_diffrn_reflns_limit_k_max 17
_diffrn_reflns_limit_k_min -19
_diffrn_reflns_limit_l_max 17
_diffrn_reflns_limit_l_min -18
_diffrn_reflns_number 22696
_diffrn_reflns_theta_full 25.242
_diffrn_reflns_theta_max 31.454
_diffrn_reflns_theta_min 3.033
_exptl_absorpt_coefficient_mu 8.148
_exptl_absorpt_correction_T_max 0.850
_exptl_absorpt_correction_T_min 0.547
_exptl_absorpt_correction_type multi-scan
_exptl_absorpt_process_details
;
(<i>CrysAlis PRO</i>; Rigaku Oxford Diffraction, 2015)
;
_exptl_crystal_colour black
_exptl_crystal_density_diffrn 2.770
_exptl_crystal_description block
_exptl_crystal_F_000 1392
_exptl_crystal_size_max 0.100
_exptl_crystal_size_mid 0.050
_exptl_crystal_size_min 0.020
_refine_diff_density_max 2.371
_refine_diff_density_min -1.093
_refine_ls_extinction_method none
_refine_ls_goodness_of_fit_ref 1.021
_refine_ls_hydrogen_treatment mixed
_refine_ls_matrix_type full
_refine_ls_number_parameters 192
_refine_ls_number_reflns 5667
_refine_ls_number_restraints 6
_refine_ls_restrained_S_all 1.020
_refine_ls_R_factor_all 0.0250
_refine_ls_R_factor_gt 0.0206
_refine_ls_shift/su_max 0.001
_refine_ls_shift/su_mean 0.000
_refine_ls_structure_factor_coef Fsqd
_refine_ls_weighting_details 'w=1/[\s^2^(Fo^2^)+(0.0175P)^2^+1.4010P] where P=(Fo^2^+2Fc^2^)/3'
_refine_ls_weighting_scheme calc
_refine_ls_wR_factor_gt 0.0467
_refine_ls_wR_factor_ref 0.0480
_reflns_number_gt 5007
_reflns_number_total 5667
_reflns_threshold_expression 'I > 2\s(I)'
_cod_data_source_file is5484sup1.cif
_cod_data_source_block I
_cod_database_code 2242358
_shelx_space_group_comment
;
The symmetry employed for this shelxl refinement is uniquely defined
by the following loop, which should always be used as a source of
symmetry information in preference to the above space-group names.
They are only intended as comments.
;
_shelx_estimated_absorpt_t_min 0.496
_shelx_estimated_absorpt_t_max 0.854

loop_
_space_group_symop_operation_xyz
'x, y, z'
'-x, y+1/2, -z'
'-x, -y, -z'
'x, -y-1/2, z'

loop_
_atom_site_type_symbol
_atom_site_label
_atom_site_fract_x
_atom_site_fract_y
_atom_site_fract_z
_atom_site_U_iso_or_equiv
_atom_site_adp_type
_atom_site_calc_flag
_atom_site_occupancy
Cu Cu1 0.07870(3) 0.35696(2) 0.22826(3) 0.01492(6) Uani d 1
Cu Cu2 0.06118(4) 0.250000 0.40244(4) 0.01831(9) Uani d 1
Cu Cu3 -0.17631(3) 0.36078(2) 0.09941(3) 0.01699(6) Uani d 1
I I1 0.27076(2) 0.250000 0.36316(2) 0.01584(5) Uani d 1
I I2 -0.07921(2) 0.41447(2) 0.31791(2) 0.01423(4) Uani d 1
I I3 -0.01641(2) 0.250000 0.03136(2) 0.01220(5) Uani d 1
I I4 -0.37218(2) 0.250000 0.04357(2) 0.01957(5) Uani d 1
C C1 0.2475(2) 0.49357(15) 0.13153(19) 0.0107(4) Uani d 1
C C2 0.4150(2) 0.50565(19) 0.32142(19) 0.0160(4) Uani d 1
H H2A 0.452733 0.443559 0.364245 0.019 Uiso calc 1
H H2B 0.346889 0.526878 0.344631 0.019 Uiso calc 1
C C3 0.5122(3) 0.5885(2) 0.3494(2) 0.0232(5) Uani d 1
H H3A 0.547669 0.600974 0.433227 0.028 Uiso calc 1
H H3B 0.472716 0.651752 0.310579 0.028 Uiso calc 1
C C4 0.6153(2) 0.5587(2) 0.3103(2) 0.0261(6) Uani d 1
H H4A 0.675553 0.614794 0.325656 0.031 Uiso calc 1
H H4B 0.659849 0.499170 0.354421 0.031 Uiso calc 1
C C5 0.5627(2) 0.5341(2) 0.1827(2) 0.0230(5) Uani d 1
H H5A 0.630165 0.508520 0.160911 0.028 Uiso calc 1
H H5B 0.529464 0.596390 0.138249 0.028 Uiso calc 1
C C6 0.4598(2) 0.4552(2) 0.1520(2) 0.0180(5) Uani d 1
H H6A 0.420231 0.447714 0.067571 0.022 Uiso calc 1
H H6B 0.495615 0.389276 0.185189 0.022 Uiso calc 1
C C7 0.1007(3) 0.250000 0.6602(3) 0.0204(7) Uani d 1
C C8 0.1078(4) 0.250000 0.7786(3) 0.0293(9) Uani d 1
H H8 0.0609(16) 0.18967(4) 0.785(3) 0.035 Uiso d 1
C C9 0.2415(3) 0.250000 0.8654(3) 0.0208(7) Uani d 1
H H9A 0.239(2) 0.250000 0.9419(10) 0.031 Uiso d 1
H H9B 0.2854(9) 0.31033(4) 0.8565(13) 0.031 Uiso d 1
C C10 0.2395(3) 0.750000 0.5209(3) 0.0186(7) Uani d 1
H H10 0.199610 0.750000 0.578017 0.022 Uiso calc 1
N N1 0.36544(17) 0.48550(15) 0.19678(16) 0.0126(4) Uani d 1
N N2 0.0960(3) 0.250000 0.5678(3) 0.0208(6) Uani d 1
S S1 0.13029(5) 0.51728(4) 0.18070(5) 0.01093(10) Uani d 1
S S2 -0.18105(5) 0.52020(4) 0.01647(5) 0.01091(10) Uani d 1
Cl Cl1 0.40231(9) 0.750000 0.59606(10) 0.0355(2) Uani d 1
Cl Cl2 0.19291(7) 0.64075(6) 0.43626(7) 0.03187(16) Uani d 1
Ni Ni1 0.000000 0.500000 0.000000 0.00975(8) Uani d 1

loop_
_atom_site_aniso_label
_atom_site_aniso_U_11
_atom_site_aniso_U_22
_atom_site_aniso_U_33
_atom_site_aniso_U_12
_atom_site_aniso_U_13
_atom_site_aniso_U_23
Cu1 0.01456(13) 0.01491(13) 0.01762(14) 0.00098(11) 0.00879(11) 0.00196(11)
Cu2 0.0192(2) 0.0224(2) 0.01331(18) 0.000 0.00625(16) 0.000
Cu3 0.01664(14) 0.01694(13) 0.01690(14) -0.00328(11) 0.00597(11) 0.00057(11)
I1 0.00947(9) 0.01538(9) 0.02001(10) 0.000 0.00278(7) 0.000
I2 0.01474(7) 0.01642(7) 0.01366(7) 0.00173(5) 0.00783(5) -0.00004(5)
I3 0.01564(10) 0.00914(8) 0.01352(9) 0.000 0.00751(7) 0.000
I4 0.01104(10) 0.01378(9) 0.03178(12) 0.000 0.00600(9) 0.000
C1 0.0116(10) 0.0087(9) 0.0119(9) -0.0013(7) 0.0046(8) 0.0007(7)
C2 0.0137(10) 0.0211(11) 0.0115(10) -0.0031(9) 0.0030(8) -0.0021(8)
C3 0.0184(12) 0.0244(13) 0.0228(13) -0.0074(10) 0.0036(10) -0.0061(10)
C4 0.0134(11) 0.0374(15) 0.0252(13) -0.0086(11) 0.0049(10) 0.0037(12)
C5 0.0120(11) 0.0350(14) 0.0224(12) -0.0010(10) 0.0073(9) 0.0076(11)
C6 0.0119(10) 0.0259(12) 0.0175(11) 0.0024(9) 0.0070(8) -0.0015(9)
C7 0.0152(15) 0.0261(17) 0.0176(16) 0.000 0.0038(13) 0.000
C8 0.0218(18) 0.050(3) 0.0166(17) 0.000 0.0082(14) 0.000
C9 0.0230(18) 0.0214(16) 0.0178(16) 0.000 0.0079(14) 0.000
C10 0.0164(16) 0.0209(16) 0.0188(16) 0.000 0.0070(13) 0.000
N1 0.0090(8) 0.0164(9) 0.0125(8) -0.0003(7) 0.0043(7) -0.0020(7)
N2 0.0186(14) 0.0245(15) 0.0178(14) 0.000 0.0054(11) 0.000
S1 0.0094(2) 0.0128(2) 0.0110(2) -0.00043(19) 0.00435(18) -0.00117(18)
S2 0.0106(2) 0.0120(2) 0.0101(2) -0.00024(19) 0.00394(18) -0.00100(18)
Cl1 0.0190(4) 0.0285(5) 0.0436(6) 0.000 -0.0048(4) 0.000
Cl2 0.0251(3) 0.0354(4) 0.0314(3) 0.0004(3) 0.0068(3) -0.0173(3)
Ni1 0.00797(17) 0.01081(17) 0.00993(17) -0.00041(14) 0.00288(14) -0.00080(14)

loop_
_atom_type_symbol
_atom_type_description
_atom_type_scat_dispersion_real
_atom_type_scat_dispersion_imag
_atom_type_scat_source
Cu Cu 0.3201 1.2651 'International Tables Vol C Tables 4.2.6.8 and 6.1.1.4'
I I -0.4742 1.8119 'International Tables Vol C Tables 4.2.6.8 and 6.1.1.4'
C C 0.0033 0.0016 'International Tables Vol C Tables 4.2.6.8 and 6.1.1.4'
N N 0.0061 0.0033 'International Tables Vol C Tables 4.2.6.8 and 6.1.1.4'
S S 0.1246 0.1234 'International Tables Vol C Tables 4.2.6.8 and 6.1.1.4'
Cl Cl 0.1484 0.1585 'International Tables Vol C Tables 4.2.6.8 and 6.1.1.4'
Ni Ni 0.3393 1.1124 'International Tables Vol C Tables 4.2.6.8 and 6.1.1.4'
H H 0.0000 0.0000 'International Tables Vol C Tables 4.2.6.8 and 6.1.1.4'

loop_
_geom_angle_atom_site_label_1
_geom_angle_atom_site_label_2
_geom_angle_atom_site_label_3
_geom_angle_site_symmetry_1
_geom_angle_site_symmetry_3
_geom_angle
S1 Cu1 I2 . . 98.089(17)
S1 Cu1 I1 . . 114.335(17)
I2 Cu1 I1 . . 116.170(13)
S1 Cu1 Cu2 . . 142.553(19)
I2 Cu1 Cu2 . . 60.730(11)
I1 Cu1 Cu2 . . 60.344(12)
S1 Cu1 I3 . . 107.115(17)
I2 Cu1 I3 . . 116.286(12)
I1 Cu1 I3 . . 104.798(11)
Cu2 Cu1 I3 . . 109.985(12)
S1 Cu1 Cu3 . . 99.008(17)
I2 Cu1 Cu3 . . 58.346(10)
I1 Cu1 Cu3 . . 146.557(14)
Cu2 Cu1 Cu3 . . 94.797(15)
I3 Cu1 Cu3 . . 60.446(10)
S1 Cu1 Cu1 . 4_565 154.742(15)
I2 Cu1 Cu1 . 4_565 106.881(7)
I1 Cu1 Cu1 . 4_565 57.554(7)
Cu2 Cu1 Cu1 . 4_565 58.208(8)
I3 Cu1 Cu1 . 4_565 58.314(7)
Cu3 Cu1 Cu1 . 4_565 91.040(8)
N2 Cu2 I1 . . 111.67(9)
N2 Cu2 I2 . . 105.34(5)
I1 Cu2 I2 . . 112.776(11)
N2 Cu2 I2 . 4_565 105.34(5)
I1 Cu2 I2 . 4_565 112.776(12)
I2 Cu2 I2 . 4_565 108.395(17)
N2 Cu2 Cu1 . . 144.91(4)
I1 Cu2 Cu1 . . 58.933(12)
I2 Cu2 Cu1 . . 58.418(9)
I2 Cu2 Cu1 4_565 . 109.322(16)
N2 Cu2 Cu1 . 4_565 144.90(4)
I1 Cu2 Cu1 . 4_565 58.932(12)
I2 Cu2 Cu1 . 4_565 109.322(16)
I2 Cu2 Cu1 4_565 4_565 58.419(9)
Cu1 Cu2 Cu1 . 4_565 63.585(16)
S2 Cu3 I4 . . 121.711(19)
S2 Cu3 I2 . . 98.612(17)
I4 Cu3 I2 . . 114.539(14)
S2 Cu3 I3 . . 103.950(17)
I4 Cu3 I3 . . 104.370(12)
I2 Cu3 I3 . . 113.573(12)
S2 Cu3 Cu1 . . 96.405(18)
I4 Cu3 Cu1 . . 141.671(14)
I2 Cu3 Cu1 . . 57.751(10)
I3 Cu3 Cu1 . . 58.198(10)
S2 Cu3 Cu3 . 4_565 154.073(15)
I4 Cu3 Cu3 . 4_565 55.263(8)
I2 Cu3 Cu3 . 4_565 105.626(7)
I3 Cu3 Cu3 . 4_565 57.894(7)
Cu1 Cu3 Cu3 . 4_565 88.961(8)
Cu1 I1 Cu1 . 4_565 64.893(14)
Cu1 I1 Cu2 . . 60.724(11)
Cu1 I1 Cu2 4_565 . 60.724(11)
Cu1 I2 Cu3 . . 63.902(10)
Cu1 I2 Cu2 . . 60.851(12)
Cu3 I2 Cu2 . . 98.341(12)
Cu1 I3 Cu1 . 4_565 63.372(13)
Cu1 I3 Cu3 . . 61.356(10)
Cu1 I3 Cu3 4_565 . 94.530(11)
Cu1 I3 Cu3 . 4_565 94.530(11)
Cu1 I3 Cu3 4_565 4_565 61.357(10)
Cu3 I3 Cu3 . 4_565 64.211(13)
Cu3 I4 Cu3 . 4_565 69.475(15)
N1 C1 S2 . 3_565 126.40(18)
N1 C1 S1 . . 125.01(17)
S2 C1 S1 3_565 . 108.58(12)
N1 C2 C3 . . 109.1(2)
N1 C2 H2A . . 109.9
C3 C2 H2A . . 109.9
N1 C2 H2B . . 109.9
C3 C2 H2B . . 109.9
H2A C2 H2B . . 108.3
C2 C3 C4 . . 110.6(2)
C2 C3 H3A . . 109.5
C4 C3 H3A . . 109.5
C2 C3 H3B . . 109.5
C4 C3 H3B . . 109.5
H3A C3 H3B . . 108.1
C5 C4 C3 . . 110.8(2)
C5 C4 H4A . . 109.5
C3 C4 H4A . . 109.5
C5 C4 H4B . . 109.5
C3 C4 H4B . . 109.5
H4A C4 H4B . . 108.1
C4 C5 C6 . . 111.8(2)
C4 C5 H5A . . 109.3
C6 C5 H5A . . 109.3
C4 C5 H5B . . 109.3
C6 C5 H5B . . 109.3
H5A C5 H5B . . 107.9
N1 C6 C5 . . 110.5(2)
N1 C6 H6A . . 109.6
C5 C6 H6A . . 109.6
N1 C6 H6B . . 109.6
C5 C6 H6B . . 109.6
H6A C6 H6B . . 108.1
N2 C7 C8 . . 179.5(4)
C7 C8 C9 . . 111.8(3)
C7 C8 H8 . . 105.5(19)
C9 C8 H8 . . 112.9(16)
C7 C8 H8 . 4_565 105.5(19)
C9 C8 H8 . 4_565 112.9(17)
H8 C8 H8 . 4_565 107.80(19)
C8 C9 H9A . . 107.0(15)
C8 C9 H9B . . 110.8(8)
H9A C9 H9B . . 109.44(16)
C8 C9 H9B . 4_565 110.8(8)
H9A C9 H9B . 4_565 109.44(16)
H9B C9 H9B . 4_565 109.4(2)
Cl2 C10 Cl2 . 4_575 111.1(2)
Cl2 C10 Cl1 . . 110.00(14)
Cl2 C10 Cl1 4_575 . 110.00(14)
Cl2 C10 H10 . . 108.6
Cl2 C10 H10 4_575 . 108.6
Cl1 C10 H10 . . 108.6
C1 N1 C2 . . 122.64(19)
C1 N1 C6 . . 122.8(2)
C2 N1 C6 . . 114.55(18)
C7 N2 Cu2 . . 171.6(3)
C1 S1 Ni1 . . 86.27(7)
C1 S1 Cu1 . . 104.11(7)
Ni1 S1 Cu1 . . 91.60(2)
C1 S2 Ni1 3_565 . 86.04(8)
C1 S2 Cu3 3_565 . 108.01(7)
Ni1 S2 Cu3 . . 94.29(2)
S1 Ni1 S1 . 3_565 180.0
S1 Ni1 S2 . 3_565 79.02(2)
S1 Ni1 S2 3_565 3_565 100.98(2)
S1 Ni1 S2 . . 100.98(2)
S1 Ni1 S2 3_565 . 79.02(2)
S2 Ni1 S2 3_565 . 180.0

loop_
_geom_bond_atom_site_label_1
_geom_bond_atom_site_label_2
_geom_bond_site_symmetry_2
_geom_bond_distance
Cu1 S1 . 2.3505(6)
Cu1 I2 . 2.6259(3)
Cu1 I1 . 2.6435(4)
Cu1 I3 . 2.7001(4)
Cu2 N2 . 1.968(3)
Cu2 I1 . 2.6820(5)
Cu2 I2 . 2.6889(3)
Cu2 I2 4_565 2.6889(3)
Cu3 S2 . 2.3505(6)
Cu3 I4 . 2.5778(4)
Cu3 I2 . 2.6429(4)
Cu3 I3 . 2.7637(4)
C1 N1 . 1.307(3)
C1 S2 3_565 1.734(2)
C1 S1 . 1.739(2)
C2 N1 . 1.476(3)
C2 C3 . 1.521(3)
C2 H2A . 0.9900
C2 H2B . 0.9900
C3 C4 . 1.523(4)
C3 H3A . 0.9900
C3 H3B . 0.9900
C4 C5 . 1.521(4)
C4 H4A . 0.9900
C4 H4B . 0.9900
C5 C6 . 1.526(4)
C5 H5A . 0.9900
C5 H5B . 0.9900
C6 N1 . 1.476(3)
C6 H6A . 0.9900
C6 H6B . 0.9900
C7 N2 . 1.147(5)
C7 C8 . 1.466(5)
C8 C9 . 1.521(5)
C8 H8 . 0.9901(10)
C8 H8 4_565 0.9901(10)
C9 H9A . 0.9800(10)
C9 H9B . 0.9800(10)
C9 H9B 4_565 0.9800(10)
C10 Cl2 . 1.757(2)
C10 Cl2 4_575 1.757(2)
C10 Cl1 . 1.767(4)
C10 H10 . 1.0000
S1 Ni1 . 2.2106(5)
S2 Ni1 . 2.2219(5)

loop_
_geom_contact_atom_site_label_1
_geom_contact_atom_site_label_2
_geom_contact_distance
_geom_contact_site_symmetry_2
Cu1 Cu2 2.6920(5) .
Cu1 Cu3 2.7883(4) .
Cu1 Cu1 2.8366(6) 4_565
Cu3 Cu3 2.9378(6) 4_565

loop_
_geom_torsion_atom_site_label_1
_geom_torsion_atom_site_label_2
_geom_torsion_atom_site_label_3
_geom_torsion_atom_site_label_4
_geom_torsion_site_symmetry_1
_geom_torsion
N1 C2 C3 C4 . -57.4(3)
C2 C3 C4 C5 . 56.4(3)
C3 C4 C5 C6 . -53.4(3)
C4 C5 C6 N1 . 51.7(3)
S2 C1 N1 C2 3_565 175.50(17)
S1 C1 N1 C2 . -6.1(3)
S2 C1 N1 C6 3_565 -4.7(3)
S1 C1 N1 C6 . 173.69(18)
C3 C2 N1 C1 . -121.9(2)
C3 C2 N1 C6 . 58.3(3)
C5 C6 N1 C1 . 124.8(2)
C5 C6 N1 C2 . -55.4(3)
N1 C1 S1 Ni1 . -176.18(19)
S2 C1 S1 Ni1 3_565 2.44(9)
N1 C1 S1 Cu1 . -85.46(19)
S2 C1 S1 Cu1 3_565 93.16(10)

_cod_database_fobs_code 2242358
